data_7063042
loop_
_publ_author_name
'Zhang, Wen-Hui'
'Zhang, Bo'
'Pan, Bo-Wen'
'Liu, Xiong-Wei'
'Yin, Zhi-Gang'
'Zhuo, Yu-Zhou'
'Lei, Chuan-wen'
'Zhou, Ying'

_publ_section_title
;
 Design, synthesis, and evaluation of 1,4-naphthoquinone-chromene hybrids
 as potential anti-K562 and A549 agents
;
_journal_issue 12
_journal_name_full 'New Journal of Chemistry'
_journal_page_first 5334
_journal_page_last 5345
_journal_paper_doi 10.1039/D3NJ05743G
_journal_volume 48
_journal_year 2024
_chemical_formula_moiety 'C24 H17 F N2 O6'
_chemical_formula_sum 'C24 H17 F N2 O6'
_chemical_formula_weight 448.39
_space_group_crystal_system triclinic
_space_group_IT_number 2
_space_group_name_Hall '-P 1'
_space_group_name_H-M_alt 'P -1'
_atom_sites_solution_hydrogens mixed
_atom_sites_solution_primary dual
_audit_creation_date 2023-05-19
_audit_creation_method
;
Olex2 1.5-beta
(compiled 2022.04.07 svn.rca3783a0 for OlexSys, GUI svn.r6439)
;
_audit_update_record
;
2023-11-17 deposited with the CCDC.	2024-02-21 downloaded from the CCDC.
;
_cell_angle_alpha 92.135(5)
_cell_angle_beta 101.797(6)
_cell_angle_gamma 108.263(7)
_cell_formula_units_Z 2
_cell_length_a 8.7150(8)
_cell_length_b 10.4907(8)
_cell_length_c 12.3492(6)
_cell_measurement_reflns_used 4907
_cell_measurement_temperature 149.99(10)
_cell_measurement_theta_max 73.7090
_cell_measurement_theta_min 3.6530
_cell_volume 1043.27(14)
_computing_cell_refinement 'CrysAlisPro 1.171.38.43f (Rigaku OD, 2015)'
_computing_data_collection 'CrysAlisPro 1.171.38.43f (Rigaku OD, 2015)'
_computing_data_reduction 'CrysAlisPro 1.171.38.43f (Rigaku OD, 2015)'
_computing_molecular_graphics 'Olex2 1.5-beta (Dolomanov et al., 2009)'
_computing_publication_material 'Olex2 1.5-beta (Dolomanov et al., 2009)'
_computing_structure_refinement 'SHELXL 2018/3 (Sheldrick, 2015)'
_computing_structure_solution 'SHELXT 2018/2 (Sheldrick, 2018)'
_diffrn_ambient_environment N~2~
_diffrn_ambient_temperature 149.99(10)
_diffrn_detector 'CCD plate'
_diffrn_detector_area_resol_mean 5.2684
_diffrn_detector_type AtlasS2
_diffrn_measured_fraction_theta_full 0.996
_diffrn_measured_fraction_theta_max 0.966
_diffrn_measurement_details
;
List of Runs (angles in degrees, time in seconds):

  # Type    Start    End  Width  t~exp~   \w     \q     \k     \f   Frames
#--------------------------------------------------------------------------
  1  \w    -64.00  33.00   1.00    1.00    --  -40.92  37.00 -30.00   97
  2  \w     89.00 115.00   1.00    1.00    --   40.92  37.00-150.00   26
  3  \w     79.00 144.00   1.00    1.00    --  107.58 -15.00 -90.00   65
  4  \w    147.00 178.00   1.00    1.00    --  107.58  61.00   0.00   31
  5  \w    152.00 178.00   1.00    1.00    --  107.58 125.00  60.00   26
  6  \w    104.00 162.00   1.00    1.00    --  107.58 125.00  30.00   58
  7  \w     97.00 176.00   1.00    1.00    --  107.58  45.00  90.00   79
  8  \w    106.00 132.00   1.00    1.00    --  107.58 -61.00 120.00   26
  9  \w     76.00 103.00   1.00    1.00    --  107.58 -94.00  90.00   27
 10  \w     45.00  74.00   1.00    1.00    --  107.58 -61.00 120.00   29
 11  \w     43.00 136.00   1.00    1.00    --  107.58 -30.00  60.00   93
 12  \w     80.00 119.00   1.00    1.00    --  107.58  61.00   0.00   39
 13  \w     32.00  60.00   1.00    1.00    --  107.58 -15.00 -90.00   28
 14  \w     36.00 121.00   1.00    1.00    --  107.58 -61.00   0.00   85
 15  \w     55.00 121.00   1.00    1.00    --  107.58-125.00-120.00   66
 16  \w     35.00  82.00   1.00    1.00    --   40.92 -99.00  30.00   47
 17  \w     35.00 108.00   1.00    1.00    --  107.58 -94.00 -30.00   73
 18  \w      2.00  36.00   1.00    1.00    --   40.92 -99.00  60.00   34
 19  \w   -106.00 -17.00   1.00    1.00    --  -40.92 -37.00 150.00   89
 20  \w    -54.00 -17.00   1.00    1.00    --  -40.92 125.00  60.00   37
 21  \w    -96.00 -56.00   1.00    1.00    --  -40.92 125.00  60.00   40
;
_diffrn_measurement_device 'four-circle diffractometer'
_diffrn_measurement_device_type 'SuperNova, Dual, Cu at zero, AtlasS2'
_diffrn_measurement_method '\w scans'
_diffrn_orient_matrix_type 'CrysAlisPro convention (1999,Acta A55,543-557)'
_diffrn_orient_matrix_UB_11 -0.0974561000
_diffrn_orient_matrix_UB_12 -0.0867599000
_diffrn_orient_matrix_UB_13 -0.1109322000
_diffrn_orient_matrix_UB_21 -0.0847910000
_diffrn_orient_matrix_UB_22 -0.1145229000
_diffrn_orient_matrix_UB_23 0.0642509000
_diffrn_orient_matrix_UB_31 -0.1409228000
_diffrn_orient_matrix_UB_32 0.0596532000
_diffrn_orient_matrix_UB_33 -0.0015496000
_diffrn_radiation_monochromator mirror
_diffrn_radiation_probe x-ray
_diffrn_radiation_type 'Cu K\a'
_diffrn_radiation_wavelength 1.54184
_diffrn_reflns_av_R_equivalents 0.0186
_diffrn_reflns_av_unetI/netI 0.0232
_diffrn_reflns_Laue_measured_fraction_full 0.996
_diffrn_reflns_Laue_measured_fraction_max 0.966
_diffrn_reflns_limit_h_max 9
_diffrn_reflns_limit_h_min -10
_diffrn_reflns_limit_k_max 13
_diffrn_reflns_limit_k_min -10
_diffrn_reflns_limit_l_max 15
_diffrn_reflns_limit_l_min -15
_diffrn_reflns_number 6860
_diffrn_reflns_point_group_measured_fraction_full 0.996
_diffrn_reflns_point_group_measured_fraction_max 0.966
_diffrn_reflns_theta_full 67.684
_diffrn_reflns_theta_max 73.837
_diffrn_reflns_theta_min 3.678
_diffrn_source 'micro-focus sealed X-ray tube'
_diffrn_source_type 'SuperNova (Cu) X-ray Source'
_exptl_absorpt_coefficient_mu 0.927
_exptl_absorpt_correction_T_max 1.00000
_exptl_absorpt_correction_T_min 0.71534
_exptl_absorpt_correction_type multi-scan
_exptl_absorpt_process_details
;
CrysAlisPro 1.171.38.43f (Rigaku Oxford Diffraction, 2015)
Empirical absorption correction using spherical harmonics,
 implemented in SCALE3 ABSPACK scaling algorithm.
;
_exptl_crystal_colour 'light red'
_exptl_crystal_density_diffrn 1.427
_exptl_crystal_description block
_exptl_crystal_F_000 464
_exptl_crystal_size_max 0.16
_exptl_crystal_size_mid 0.13
_exptl_crystal_size_min 0.11
_refine_diff_density_max 0.222
_refine_diff_density_min -0.273
_refine_diff_density_rms 0.048
_refine_ls_extinction_method none
_refine_ls_goodness_of_fit_ref 1.013
_refine_ls_hydrogen_treatment mixed
_refine_ls_matrix_type full
_refine_ls_number_parameters 305
_refine_ls_number_reflns 4079
_refine_ls_number_restraints 0
_refine_ls_restrained_S_all 1.013
_refine_ls_R_factor_all 0.0422
_refine_ls_R_factor_gt 0.0400
_refine_ls_shift/su_max 0.000
_refine_ls_shift/su_mean 0.000
_refine_ls_structure_factor_coef Fsqd
_refine_ls_weighting_details 'w=1/[\s^2^(Fo^2^)+(0.0645P)^2^+0.2765P] where P=(Fo^2^+2Fc^2^)/3'
_refine_ls_weighting_scheme calc
_refine_ls_wR_factor_gt 0.1075
_refine_ls_wR_factor_ref 0.1098
_reflns_Friedel_coverage 0.000
_reflns_number_gt 3769
_reflns_number_total 4079
_reflns_threshold_expression 'I > 2\s(I)'
_cod_data_source_file d3nj05743g2.cif
_cod_data_source_block yes-21
_cod_depositor_comments 'Adding full bibliography for 7063042.cif.'
_cod_database_code 7063042
_shelx_shelxl_version_number 2018/3
_shelx_space_group_comment
;
The symmetry employed for this shelxl refinement is uniquely defined
by the following loop, which should always be used as a source of
symmetry information in preference to the above space-group names.
They are only intended as comments.
;
_olex2_refinement_description
;
1. Fixed Uiso
 At 1.2 times of:
  All C(H) groups, All C(H,H) groups
 At 1.5 times of:
  All C(H,H,H) groups, All N(H) groups
2.a Secondary CH2 refined with riding coordinates:
 C15(H15A,H15B)
2.b Aromatic/amide H refined with riding coordinates:
 C2(H2), C3(H3), C4(H4), C5(H5), C19(H19), C21(H21), C22(H22)
2.c Idealised Me refined as rotating group:
 C16(H16A,H16B,H16C), C24(H24A,H24B,H24C)
2.d Idealised tetrahedral OH refined as rotating group:
 N2(H2A)
;
_smtbx_masks_void_probe_radius 1.2
_smtbx_masks_void_truncation_radius 1.2
_olex2_date_sample_data_collection 2023-05-18
_olex2_submission_special_instructions 'No special instructions were received'
_oxdiff_exptl_absorpt_empirical_details
;
Empirical correction (ABSPACK) includes:
- Absorption correction using spherical harmonics
- Frame scaling
;
_oxdiff_exptl_absorpt_empirical_full_max 1.555
_oxdiff_exptl_absorpt_empirical_full_min 0.429

loop_
_space_group_symop_operation_xyz
'x, y, z'
'-x, -y, -z'

loop_
_atom_site_label
_atom_site_type_symbol
_atom_site_fract_x
_atom_site_fract_y
_atom_site_fract_z
_atom_site_U_iso_or_equiv
_atom_site_adp_type
_atom_site_occupancy
_atom_site_site_symmetry_order
_atom_site_calc_flag
_atom_site_refinement_flags_posn
_atom_site_refinement_flags_adp
_atom_site_refinement_flags_occupancy
_atom_site_disorder_assembly
_atom_site_disorder_group
F1 F 0.40692(12) 0.37690(9) 0.63247(7) 0.0391(2) Uani 1 1 d . . . . .
O1 O 0.73675(12) 0.64138(10) 0.11397(9) 0.0341(2) Uani 1 1 d . . . . .
O2 O 0.14025(11) 0.35812(10) 0.17284(9) 0.0335(2) Uani 1 1 d . . . . .
O3 O 0.70244(10) 0.40938(9) 0.18912(8) 0.0254(2) Uani 1 1 d . . . . .
O4 O 0.23290(11) 0.08252(9) 0.07167(7) 0.0258(2) Uani 1 1 d . . . . .
O5 O 0.68094(12) 0.04034(11) 0.31159(9) 0.0345(2) Uani 1 1 d . . . . .
O6 O 0.41528(11) 0.00259(9) 0.31730(8) 0.0260(2) Uani 1 1 d . . . . .
N1 N 0.12402(12) 0.08186(10) 0.22634(8) 0.0204(2) Uani 1 1 d . . . . .
N2 N 0.83887(15) 0.26929(14) 0.24212(12) 0.0371(3) Uani 1 1 d . . . . .
H2A H 0.831319 0.192628 0.262822 0.056 Uiso 1 1 calc R U . . .
H2B H 0.919(2) 0.326(2) 0.2149(16) 0.046(5) Uiso 1 1 d . . . . .
C1 C 0.46074(16) 0.63754(13) 0.10610(10) 0.0232(3) Uani 1 1 d . . . . .
C2 C 0.48542(18) 0.76462(14) 0.06874(11) 0.0288(3) Uani 1 1 d . . . . .
H2 H 0.590888 0.815732 0.057262 0.035 Uiso 1 1 calc R U . . .
C3 C 0.3548(2) 0.81591(14) 0.04844(12) 0.0333(3) Uani 1 1 d . . . . .
H3 H 0.371373 0.902677 0.023346 0.040 Uiso 1 1 calc R U . . .
C4 C 0.19977(19) 0.74120(15) 0.06456(12) 0.0328(3) Uani 1 1 d . . . . .
H4 H 0.111024 0.777077 0.050352 0.039 Uiso 1 1 calc R U . . .
C5 C 0.17455(17) 0.61432(14) 0.10137(11) 0.0284(3) Uani 1 1 d . . . . .
H5 H 0.068598 0.563353 0.112181 0.034 Uiso 1 1 calc R U . . .
C6 C 0.30476(16) 0.56196(13) 0.12241(10) 0.0230(3) Uani 1 1 d . . . . .
C7 C 0.27729(15) 0.42608(13) 0.16181(10) 0.0226(3) Uani 1 1 d . . . . .
C8 C 0.41709(14) 0.37271(12) 0.18850(9) 0.0191(2) Uani 1 1 d . . . . .
C9 C 0.59941(16) 0.58248(13) 0.12798(10) 0.0232(3) Uani 1 1 d . . . . .
C10 C 0.56398(15) 0.44630(13) 0.16986(10) 0.0207(3) Uani 1 1 d . . . . .
C11 C 0.39275(14) 0.24026(12) 0.23984(10) 0.0186(2) Uani 1 1 d . . . . .
C12 C 0.55106(15) 0.20368(13) 0.25342(10) 0.0214(3) Uani 1 1 d . . . . .
C13 C 0.69212(16) 0.28781(14) 0.22928(11) 0.0243(3) Uani 1 1 d . . . . .
C14 C 0.55913(15) 0.07765(13) 0.29560(11) 0.0239(3) Uani 1 1 d . . . . .
C15 C 0.41690(18) -0.12196(14) 0.36426(13) 0.0307(3) Uani 1 1 d . . . . .
H15A H 0.506721 -0.102902 0.432350 0.037 Uiso 1 1 calc R U . . .
H15B H 0.435710 -0.184048 0.309957 0.037 Uiso 1 1 calc R U . . .
C16 C 0.2508(2) -0.18445(17) 0.39156(16) 0.0439(4) Uani 1 1 d . . . . .
H16A H 0.163268 -0.204401 0.323312 0.066 Uiso 1 1 calc R U . . .
H16B H 0.232948 -0.121418 0.444341 0.066 Uiso 1 1 calc R U . . .
H16C H 0.248036 -0.268275 0.424847 0.066 Uiso 1 1 calc R U . . .
C17 C 0.24162(14) 0.12607(12) 0.16601(10) 0.0196(2) Uani 1 1 d . . . . .
C18 C 0.33394(14) 0.24525(12) 0.34723(10) 0.0186(2) Uani 1 1 d . . . . .
C19 C 0.41442(15) 0.32269(12) 0.44694(10) 0.0221(3) Uani 1 1 d . . . . .
H19 H 0.522306 0.387003 0.457216 0.027 Uiso 1 1 calc R U . . .
C20 C 0.32966(17) 0.30202(13) 0.53214(11) 0.0262(3) Uani 1 1 d . . . . .
C21 C 0.17415(18) 0.21009(14) 0.52073(11) 0.0279(3) Uani 1 1 d . . . . .
H21 H 0.121408 0.200357 0.581507 0.034 Uiso 1 1 calc R U . . .
C22 C 0.09385(15) 0.13101(13) 0.41953(11) 0.0236(3) Uani 1 1 d . . . . .
H22 H -0.013711 0.066365 0.409798 0.028 Uiso 1 1 calc R U . . .
C23 C 0.17611(14) 0.14984(12) 0.33368(10) 0.0194(2) Uani 1 1 d . . . . .
C24 C -0.02947(15) -0.02909(14) 0.18459(11) 0.0272(3) Uani 1 1 d . . . . .
H24A H -0.047855 -0.047056 0.103714 0.041 Uiso 1 1 calc R U . . .
H24B H -0.122138 -0.005092 0.202452 0.041 Uiso 1 1 calc R U . . .
H24C H -0.022024 -0.110014 0.219434 0.041 Uiso 1 1 calc R U . . .

loop_
_atom_site_aniso_label
_atom_site_aniso_U_11
_atom_site_aniso_U_22
_atom_site_aniso_U_33
_atom_site_aniso_U_23
_atom_site_aniso_U_13
_atom_site_aniso_U_12
F1 0.0538(5) 0.0358(5) 0.0202(4) -0.0049(3) 0.0114(4) 0.0032(4)
O1 0.0271(5) 0.0294(5) 0.0468(6) 0.0112(4) 0.0189(4) 0.0033(4)
O2 0.0229(5) 0.0339(5) 0.0511(6) 0.0198(5) 0.0183(4) 0.0114(4)
O3 0.0182(4) 0.0270(5) 0.0337(5) 0.0091(4) 0.0123(4) 0.0065(4)
O4 0.0273(5) 0.0289(5) 0.0195(4) 0.0002(3) 0.0087(3) 0.0049(4)
O5 0.0275(5) 0.0370(6) 0.0483(6) 0.0159(5) 0.0162(4) 0.0176(4)
O6 0.0256(5) 0.0239(5) 0.0331(5) 0.0105(4) 0.0126(4) 0.0101(4)
N1 0.0178(5) 0.0225(5) 0.0195(5) 0.0025(4) 0.0067(4) 0.0032(4)
N2 0.0223(6) 0.0425(7) 0.0559(8) 0.0226(6) 0.0205(6) 0.0143(5)
C1 0.0296(6) 0.0217(6) 0.0189(6) 0.0015(5) 0.0104(5) 0.0063(5)
C2 0.0364(7) 0.0231(6) 0.0273(7) 0.0035(5) 0.0143(6) 0.0056(5)
C3 0.0489(9) 0.0245(7) 0.0317(7) 0.0074(5) 0.0153(6) 0.0149(6)
C4 0.0412(8) 0.0317(7) 0.0332(7) 0.0066(6) 0.0120(6) 0.0198(6)
C5 0.0307(7) 0.0289(7) 0.0287(7) 0.0049(5) 0.0104(5) 0.0114(6)
C6 0.0273(6) 0.0237(6) 0.0196(6) 0.0023(5) 0.0087(5) 0.0085(5)
C7 0.0222(6) 0.0252(6) 0.0223(6) 0.0050(5) 0.0099(5) 0.0069(5)
C8 0.0207(6) 0.0209(6) 0.0161(5) 0.0015(4) 0.0074(4) 0.0054(5)
C9 0.0250(6) 0.0231(6) 0.0205(6) 0.0014(5) 0.0108(5) 0.0032(5)
C10 0.0205(6) 0.0238(6) 0.0185(6) 0.0010(5) 0.0074(4) 0.0067(5)
C11 0.0179(5) 0.0209(6) 0.0180(5) 0.0027(4) 0.0079(4) 0.0054(5)
C12 0.0194(6) 0.0252(6) 0.0214(6) 0.0036(5) 0.0077(5) 0.0080(5)
C13 0.0218(6) 0.0286(7) 0.0253(6) 0.0056(5) 0.0091(5) 0.0094(5)
C14 0.0223(6) 0.0278(7) 0.0247(6) 0.0044(5) 0.0095(5) 0.0098(5)
C15 0.0345(7) 0.0254(7) 0.0375(8) 0.0122(6) 0.0128(6) 0.0131(6)
C16 0.0402(8) 0.0396(9) 0.0576(10) 0.0246(8) 0.0218(8) 0.0122(7)
C17 0.0194(5) 0.0196(6) 0.0209(6) 0.0041(4) 0.0066(4) 0.0062(4)
C18 0.0198(5) 0.0202(6) 0.0192(6) 0.0058(4) 0.0091(4) 0.0081(5)
C19 0.0241(6) 0.0201(6) 0.0229(6) 0.0044(5) 0.0084(5) 0.0060(5)
C20 0.0361(7) 0.0250(6) 0.0181(6) 0.0007(5) 0.0084(5) 0.0095(5)
C21 0.0364(7) 0.0300(7) 0.0238(6) 0.0076(5) 0.0175(5) 0.0124(6)
C22 0.0232(6) 0.0245(6) 0.0267(6) 0.0083(5) 0.0132(5) 0.0075(5)
C23 0.0202(6) 0.0206(6) 0.0197(6) 0.0046(4) 0.0072(5) 0.0079(5)
C24 0.0209(6) 0.0283(7) 0.0273(6) -0.0005(5) 0.0072(5) 0.0002(5)

loop_
_atom_type_symbol
_atom_type_description
_atom_type_scat_dispersion_real
_atom_type_scat_dispersion_imag
_atom_type_scat_source
C C 0.0181 0.0091 'International Tables Vol C Tables 4.2.6.8 and 6.1.1.4'
H H 0.0000 0.0000 'International Tables Vol C Tables 4.2.6.8 and 6.1.1.4'
F F 0.0727 0.0534 'International Tables Vol C Tables 4.2.6.8 and 6.1.1.4'
N N 0.0311 0.0180 'International Tables Vol C Tables 4.2.6.8 and 6.1.1.4'
O O 0.0492 0.0322 'International Tables Vol C Tables 4.2.6.8 and 6.1.1.4'

loop_
_geom_angle_atom_site_label_1
_geom_angle_atom_site_label_2
_geom_angle_atom_site_label_3
_geom_angle
_geom_angle_site_symmetry_1
_geom_angle_site_symmetry_3
_geom_angle_publ_flag
C10 O3 C13 118.08(10) . . ?
C14 O6 C15 115.39(10) . . ?
C17 N1 C23 111.49(10) . . ?
C17 N1 C24 122.97(10) . . ?
C23 N1 C24 125.38(10) . . ?
H2A N2 H2B 129.3 . . ?
C13 N2 H2A 109.5 . . ?
C13 N2 H2B 119.6(12) . . ?
C2 C1 C6 120.16(12) . . ?
C2 C1 C9 119.75(12) . . ?
C6 C1 C9 120.09(11) . . ?
C1 C2 H2 120.2 . . ?
C3 C2 C1 119.52(13) . . ?
C3 C2 H2 120.2 . . ?
C2 C3 H3 119.7 . . ?
C2 C3 C4 120.51(13) . . ?
C4 C3 H3 119.7 . . ?
C3 C4 H4 119.9 . . ?
C5 C4 C3 120.13(13) . . ?
C5 C4 H4 119.9 . . ?
C4 C5 H5 120.1 . . ?
C4 C5 C6 119.89(13) . . ?
C6 C5 H5 120.1 . . ?
C1 C6 C7 120.47(11) . . ?
C5 C6 C1 119.79(12) . . ?
C5 C6 C7 119.74(12) . . ?
O2 C7 C6 120.68(12) . . ?
O2 C7 C8 119.53(11) . . ?
C8 C7 C6 119.79(11) . . ?
C7 C8 C11 119.55(10) . . ?
C10 C8 C7 118.23(11) . . ?
C10 C8 C11 122.18(11) . . ?
O1 C9 C1 123.59(12) . . ?
O1 C9 C10 119.81(12) . . ?
C1 C9 C10 116.60(11) . . ?
O3 C10 C9 110.53(10) . . ?
C8 C10 O3 124.73(11) . . ?
C8 C10 C9 124.72(11) . . ?
C8 C11 C12 109.36(10) . . ?
C8 C11 C17 110.32(9) . . ?
C8 C11 C18 111.51(10) . . ?
C12 C11 C17 111.03(10) . . ?
C18 C11 C12 113.58(10) . . ?
C18 C11 C17 100.80(9) . . ?
C13 C12 C11 122.07(11) . . ?
C13 C12 C14 117.03(11) . . ?
C14 C12 C11 120.88(10) . . ?
N2 C13 O3 109.26(11) . . ?
N2 C13 C12 127.38(13) . . ?
C12 C13 O3 123.34(11) . . ?
O5 C14 O6 121.55(12) . . ?
O5 C14 C12 125.89(12) . . ?
O6 C14 C12 112.55(10) . . ?
O6 C15 H15A 110.3 . . ?
O6 C15 H15B 110.3 . . ?
O6 C15 C16 107.14(11) . . ?
H15A C15 H15B 108.5 . . ?
C16 C15 H15A 110.3 . . ?
C16 C15 H15B 110.3 . . ?
C15 C16 H16A 109.5 . . ?
C15 C16 H16B 109.5 . . ?
C15 C16 H16C 109.5 . . ?
H16A C16 H16B 109.5 . . ?
H16A C16 H16C 109.5 . . ?
H16B C16 H16C 109.5 . . ?
O4 C17 N1 126.11(11) . . ?
O4 C17 C11 125.34(10) . . ?
N1 C17 C11 108.53(10) . . ?
C19 C18 C11 129.62(11) . . ?
C19 C18 C23 121.17(11) . . ?
C23 C18 C11 109.16(10) . . ?
C18 C19 H19 121.8 . . ?
C18 C19 C20 116.45(12) . . ?
C20 C19 H19 121.8 . . ?
F1 C20 C19 117.81(12) . . ?
F1 C20 C21 118.65(12) . . ?
C21 C20 C19 123.54(12) . . ?
C20 C21 H21 120.2 . . ?
C20 C21 C22 119.66(12) . . ?
C22 C21 H21 120.2 . . ?
C21 C22 H22 121.1 . . ?
C23 C22 C21 117.73(12) . . ?
C23 C22 H22 121.1 . . ?
C18 C23 N1 110.01(10) . . ?
C22 C23 N1 128.55(11) . . ?
C22 C23 C18 121.43(11) . . ?
N1 C24 H24A 109.5 . . ?
N1 C24 H24B 109.5 . . ?
N1 C24 H24C 109.5 . . ?
H24A C24 H24B 109.5 . . ?
H24A C24 H24C 109.5 . . ?
H24B C24 H24C 109.5 . . ?

loop_
_geom_bond_atom_site_label_1
_geom_bond_atom_site_label_2
_geom_bond_distance
_geom_bond_site_symmetry_2
_geom_bond_publ_flag
F1 C20 1.3639(15) . ?
O1 C9 1.2139(16) . ?
O2 C7 1.2220(15) . ?
O3 C10 1.3583(15) . ?
O3 C13 1.3689(16) . ?
O4 C17 1.2142(15) . ?
O5 C14 1.2246(16) . ?
O6 C14 1.3408(15) . ?
O6 C15 1.4521(15) . ?
N1 C17 1.3640(15) . ?
N1 C23 1.3973(15) . ?
N1 C24 1.4516(15) . ?
N2 H2A 0.8400 . ?
N2 H2B 0.90(2) . ?
N2 C13 1.3317(17) . ?
C1 C2 1.3939(18) . ?
C1 C6 1.4019(18) . ?
C1 C9 1.4774(18) . ?
C2 H2 0.9500 . ?
C2 C3 1.387(2) . ?
C3 H3 0.9500 . ?
C3 C4 1.392(2) . ?
C4 H4 0.9500 . ?
C4 C5 1.389(2) . ?
C5 H5 0.9500 . ?
C5 C6 1.3921(19) . ?
C6 C7 1.4871(17) . ?
C7 C8 1.4777(17) . ?
C8 C10 1.3424(17) . ?
C8 C11 1.5210(16) . ?
C9 C10 1.4993(17) . ?
C11 C12 1.5235(16) . ?
C11 C17 1.5620(16) . ?
C11 C18 1.5211(16) . ?
C12 C13 1.3669(17) . ?
C12 C14 1.4556(18) . ?
C15 H15A 0.9900 . ?
C15 H15B 0.9900 . ?
C15 C16 1.503(2) . ?
C16 H16A 0.9800 . ?
C16 H16B 0.9800 . ?
C16 H16C 0.9800 . ?
C18 C19 1.3724(17) . ?
C18 C23 1.3972(16) . ?
C19 H19 0.9500 . ?
C19 C20 1.3908(18) . ?
C20 C21 1.371(2) . ?
C21 H21 0.9500 . ?
C21 C22 1.3932(19) . ?
C22 H22 0.9500 . ?
C22 C23 1.3837(17) . ?
C24 H24A 0.9800 . ?
C24 H24B 0.9800 . ?
C24 H24C 0.9800 . ?

loop_
_geom_torsion_atom_site_label_1
_geom_torsion_atom_site_label_2
_geom_torsion_atom_site_label_3
_geom_torsion_atom_site_label_4
_geom_torsion
_geom_torsion_site_symmetry_1
_geom_torsion_site_symmetry_2
_geom_torsion_site_symmetry_3
_geom_torsion_site_symmetry_4
_geom_torsion_publ_flag
F1 C20 C21 C22 -179.02(12) . . . . ?
O1 C9 C10 O3 1.44(17) . . . . ?
O1 C9 C10 C8 179.83(12) . . . . ?
O2 C7 C8 C10 176.44(12) . . . . ?
O2 C7 C8 C11 -5.88(18) . . . . ?
C1 C2 C3 C4 -0.3(2) . . . . ?
C1 C6 C7 O2 -177.73(12) . . . . ?
C1 C6 C7 C8 2.59(18) . . . . ?
C1 C9 C10 O3 -178.46(10) . . . . ?
C1 C9 C10 C8 -0.07(18) . . . . ?
C2 C1 C6 C5 -0.13(19) . . . . ?
C2 C1 C6 C7 179.75(11) . . . . ?
C2 C1 C9 O1 -0.9(2) . . . . ?
C2 C1 C9 C10 178.96(11) . . . . ?
C2 C3 C4 C5 0.1(2) . . . . ?
C3 C4 C5 C6 0.1(2) . . . . ?
C4 C5 C6 C1 -0.1(2) . . . . ?
C4 C5 C6 C7 180.00(12) . . . . ?
C5 C6 C7 O2 2.15(19) . . . . ?
C5 C6 C7 C8 -177.53(11) . . . . ?
C6 C1 C2 C3 0.3(2) . . . . ?
C6 C1 C9 O1 178.79(12) . . . . ?
C6 C1 C9 C10 -1.32(17) . . . . ?
C6 C7 C8 C10 -3.87(17) . . . . ?
C6 C7 C8 C11 173.81(10) . . . . ?
C7 C8 C10 O3 -179.20(11) . . . . ?
C7 C8 C10 C9 2.64(18) . . . . ?
C7 C8 C11 C12 176.95(10) . . . . ?
C7 C8 C11 C17 54.56(14) . . . . ?
C7 C8 C11 C18 -56.59(14) . . . . ?
C8 C11 C12 C13 4.61(16) . . . . ?
C8 C11 C12 C14 -176.86(10) . . . . ?
C8 C11 C17 O4 64.31(15) . . . . ?
C8 C11 C17 N1 -117.18(10) . . . . ?
C8 C11 C18 C19 -65.57(16) . . . . ?
C8 C11 C18 C23 116.77(11) . . . . ?
C9 C1 C2 C3 -179.93(12) . . . . ?
C9 C1 C6 C5 -179.85(11) . . . . ?
C9 C1 C6 C7 0.03(18) . . . . ?
C10 O3 C13 N2 179.66(11) . . . . ?
C10 O3 C13 C12 -1.66(18) . . . . ?
C10 C8 C11 C12 -5.46(16) . . . . ?
C10 C8 C11 C17 -127.86(12) . . . . ?
C10 C8 C11 C18 121.00(12) . . . . ?
C11 C8 C10 O3 3.18(19) . . . . ?
C11 C8 C10 C9 -174.97(10) . . . . ?
C11 C12 C13 O3 -1.4(2) . . . . ?
C11 C12 C13 N2 177.03(13) . . . . ?
C11 C12 C14 O5 -178.45(12) . . . . ?
C11 C12 C14 O6 1.07(17) . . . . ?
C11 C18 C19 C20 -178.23(12) . . . . ?
C11 C18 C23 N1 -0.24(13) . . . . ?
C11 C18 C23 C22 178.83(11) . . . . ?
C12 C11 C17 O4 -57.10(16) . . . . ?
C12 C11 C17 N1 121.41(11) . . . . ?
C12 C11 C18 C19 58.55(17) . . . . ?
C12 C11 C18 C23 -119.11(11) . . . . ?
C13 O3 C10 C8 0.77(18) . . . . ?
C13 O3 C10 C9 179.15(10) . . . . ?
C13 C12 C14 O5 0.1(2) . . . . ?
C13 C12 C14 O6 179.67(11) . . . . ?
C14 O6 C15 C16 175.15(12) . . . . ?
C14 C12 C13 O3 -179.98(11) . . . . ?
C14 C12 C13 N2 -1.6(2) . . . . ?
C15 O6 C14 O5 2.12(18) . . . . ?
C15 O6 C14 C12 -177.43(11) . . . . ?
C17 N1 C23 C18 0.79(14) . . . . ?
C17 N1 C23 C22 -178.20(12) . . . . ?
C17 C11 C12 C13 126.58(12) . . . . ?
C17 C11 C12 C14 -54.89(15) . . . . ?
C17 C11 C18 C19 177.36(12) . . . . ?
C17 C11 C18 C23 -0.31(12) . . . . ?
C18 C11 C12 C13 -120.66(13) . . . . ?
C18 C11 C12 C14 57.86(15) . . . . ?
C18 C11 C17 O4 -177.74(12) . . . . ?
C18 C11 C17 N1 0.77(12) . . . . ?
C18 C19 C20 F1 179.58(11) . . . . ?
C18 C19 C20 C21 0.1(2) . . . . ?
C19 C18 C23 N1 -178.14(11) . . . . ?
C19 C18 C23 C22 0.93(18) . . . . ?
C19 C20 C21 C22 0.4(2) . . . . ?
C20 C21 C22 C23 -0.30(19) . . . . ?
C21 C22 C23 N1 178.53(12) . . . . ?
C21 C22 C23 C18 -0.35(18) . . . . ?
C23 N1 C17 O4 177.51(12) . . . . ?
C23 N1 C17 C11 -0.98(13) . . . . ?
C23 C18 C19 C20 -0.80(18) . . . . ?
C24 N1 C17 O4 1.8(2) . . . . ?
C24 N1 C17 C11 -176.73(11) . . . . ?
C24 N1 C23 C18 176.41(11) . . . . ?
C24 N1 C23 C22 -2.6(2) . . . . ?

loop_
_smtbx_masks_void_nr
_smtbx_masks_void_average_x
_smtbx_masks_void_average_y
_smtbx_masks_void_average_z
_smtbx_masks_void_volume
_smtbx_masks_void_count_electrons
_smtbx_masks_void_content
1 0.000 0.500 0.500 85.9 15.6 ?
